data_4038894
loop_
_publ_author_name
'Kim, Hyun Su'
'Park, Hyunkyung'
'Lim, Juhee'
'Lim, Changjin'
'Kim, Taewoo'
'Lee, Seungbeom'
'Hur, Joonseong'
'Sim, Jaehoon'
'Choi, Hyun Jin'
'Suh, Young-Ger'

_publ_section_title
;
 Collective Syntheses of Guaiane Sesquiterpenes: Stereoselective Syntheses
 of (+)-Dysodensiol F, (+)-10\b,14-Dihydroxy-<i>allo</i>-aromadendrane,
 and (-)-Dendroside C Aglycon.
;
_journal_name_full 'The Journal of organic chemistry'
_journal_paper_doi 10.1021/acs.joc.0c01907
_journal_year 2020
_chemical_absolute_configuration unk
_chemical_formula_moiety 'C30 H50 O4 S Si2'
_chemical_formula_sum 'C30 H50 O4 S Si2'
_chemical_formula_weight 562.94
_space_group_crystal_system orthorhombic
_space_group_IT_number 19
_space_group_name_Hall 'P 2ac 2ab'
_space_group_name_H-M_alt 'P 21 21 21'
_atom_sites_solution_hydrogens geom
_atom_sites_solution_primary direct
_audit_creation_date 2016-10-20
_audit_creation_method
;
Olex2 1.2
(compiled 2016.09.09 svn.r3337 for OlexSys, GUI svn.r5227)
;
_cell_angle_alpha 90
_cell_angle_beta 90
_cell_angle_gamma 90
_cell_formula_units_Z 4
_cell_length_a 8.36080(10)
_cell_length_b 16.92910(10)
_cell_length_c 23.1401(2)
_cell_measurement_reflns_used 10224
_cell_measurement_temperature 99.9(4)
_cell_measurement_theta_max 76.4040
_cell_measurement_theta_min 3.2200
_cell_volume 3275.27(5)
_computing_cell_refinement 'CrysAlisPro 1.171.38.44a (Rigaku OD, 2015)'
_computing_data_collection 'CrysAlisPro 1.171.38.44a (Rigaku OD, 2015)'
_computing_data_reduction 'CrysAlisPro 1.171.38.44a (Rigaku OD, 2015)'
_computing_molecular_graphics 'Olex2 (Dolomanov et al., 2009)'
_computing_publication_material 'Olex2 (Dolomanov et al., 2009)'
_computing_structure_refinement 'ShelXL (Sheldrick, 2015)'
_computing_structure_solution 'ShelXT (Sheldrick, 2015)'
_diffrn_ambient_environment N~2~
_diffrn_ambient_temperature 99.9(4)
_diffrn_detector 'CCD plate'
_diffrn_detector_area_resol_mean 5.2262
_diffrn_detector_type AtlasS2
_diffrn_measured_fraction_theta_full 0.999
_diffrn_measured_fraction_theta_max 0.995
_diffrn_measurement_details
;
List of Runs (angles in degrees, time in seconds):

  # Type    Start    End  Width  t~exp~   \w     \q     \k     \f   Frames
--------------------------------------------------------------------------
  1  \w   -113.00 -13.00   1.00    1.00    --  -41.24 -57.00 -60.00  100
  2  \w     17.00 116.00   1.00    1.00    --   41.24  38.00-180.00   99
  3  \w      1.00  82.00   1.00    1.00    --   41.24 -99.00 150.00   81
  4  \w     36.00 116.00   1.00    3.50    --  112.00-111.00 -30.00   80
  5  \w     59.00 178.00   1.00    3.50    --  112.00  15.00   0.00  119
  6  \w     36.00 116.00   1.00    3.50    --  112.00-111.00-150.00   80
  7  \w     36.00 116.00   1.00    3.50    --  112.00-111.00   0.00   80
  8  \w     39.00 138.00   1.00    3.50    --  112.00 -45.00 -30.00   99
  9  \w     36.00 116.00   1.00    3.50    --  112.00-111.00 -90.00   80
 10  \w     37.00  62.00   1.00    3.50    --  112.00-118.00  63.00   25
;
_diffrn_measurement_device 'four-circle diffractometer'
_diffrn_measurement_device_type 'SuperNova, Dual, Cu at zero, AtlasS2'
_diffrn_measurement_method '\w scans'
_diffrn_orient_matrix_type 'CrysAlisPro convention (1999,Acta A55,543-557)'
_diffrn_orient_matrix_UB_11 -0.1735805000
_diffrn_orient_matrix_UB_12 0.0174505000
_diffrn_orient_matrix_UB_13 -0.0183352000
_diffrn_orient_matrix_UB_21 -0.0443356000
_diffrn_orient_matrix_UB_22 0.0171627000
_diffrn_orient_matrix_UB_23 0.0634831000
_diffrn_orient_matrix_UB_31 0.0430841000
_diffrn_orient_matrix_UB_32 0.0876051000
_diffrn_orient_matrix_UB_33 0.0087417000
_diffrn_radiation_monochromator mirror
_diffrn_radiation_probe x-ray
_diffrn_radiation_type CuK\a
_diffrn_radiation_wavelength 1.54184
_diffrn_reflns_av_R_equivalents 0.0269
_diffrn_reflns_av_unetI/netI 0.0342
_diffrn_reflns_Laue_measured_fraction_full 0.999
_diffrn_reflns_Laue_measured_fraction_max 0.995
_diffrn_reflns_limit_h_max 10
_diffrn_reflns_limit_h_min -9
_diffrn_reflns_limit_k_max 21
_diffrn_reflns_limit_k_min -14
_diffrn_reflns_limit_l_max 29
_diffrn_reflns_limit_l_min -29
_diffrn_reflns_number 16087
_diffrn_reflns_point_group_measured_fraction_full 0.999
_diffrn_reflns_point_group_measured_fraction_max 0.992
_diffrn_reflns_theta_full 67.684
_diffrn_reflns_theta_max 76.583
_diffrn_reflns_theta_min 3.235
_diffrn_source 'micro-focus sealed X-ray tube'
_diffrn_source_type 'SuperNova (Cu) X-ray Source'
_exptl_absorpt_coefficient_mu 1.814
_exptl_absorpt_correction_T_max 1.00000
_exptl_absorpt_correction_T_min 0.82174
_exptl_absorpt_correction_type multi-scan
_exptl_absorpt_process_details
;
CrysAlisPro 1.171.38.44a (Rigaku Oxford Diffraction, 2015)
Empirical absorption correction using spherical harmonics,
 implemented in SCALE3 ABSPACK scaling algorithm.
;
_exptl_crystal_colour 'clear light colourless'
_exptl_crystal_colour_lustre clear
_exptl_crystal_colour_modifier light
_exptl_crystal_colour_primary colourless
_exptl_crystal_density_diffrn 1.142
_exptl_crystal_description block
_exptl_crystal_F_000 1224
_exptl_crystal_size_max 0.2
_exptl_crystal_size_mid 0.07
_exptl_crystal_size_min 0.05
_refine_diff_density_max 0.337
_refine_diff_density_min -0.234
_refine_diff_density_rms 0.038
_refine_ls_abs_structure_details
;
 Flack x determined using 2831 quotients [(I+)-(I-)]/[(I+)+(I-)]
 (Parsons, Flack and Wagner, Acta Cryst. B69 (2013) 249-259).
;
_refine_ls_abs_structure_Flack -0.009(7)
_refine_ls_extinction_method none
_refine_ls_goodness_of_fit_ref 1.019
_refine_ls_hydrogen_treatment constr
_refine_ls_matrix_type full
_refine_ls_number_parameters 376
_refine_ls_number_reflns 6834
_refine_ls_number_restraints 12
_refine_ls_restrained_S_all 1.018
_refine_ls_R_factor_all 0.0287
_refine_ls_R_factor_gt 0.0276
_refine_ls_shift/su_max 0.001
_refine_ls_shift/su_mean 0.000
_refine_ls_structure_factor_coef Fsqd
_refine_ls_weighting_details 'w=1/[\s^2^(Fo^2^)+(0.0433P)^2^+0.6369P] where P=(Fo^2^+2Fc^2^)/3'
_refine_ls_weighting_scheme calc
_refine_ls_wR_factor_gt 0.0721
_refine_ls_wR_factor_ref 0.0730
_reflns_Friedel_coverage 0.768
_reflns_Friedel_fraction_full 1.000
_reflns_Friedel_fraction_max 0.989
_reflns_number_gt 6623
_reflns_number_total 6834
_reflns_threshold_expression 'I > 2\s(I)'
_cod_data_source_file jo0c01907_si_002.cif
_cod_data_source_block exp_523
_cod_database_code 4038894
_chemical_oxdiff_formula C30H50O4S1Si2
_shelx_space_group_comment
;
The symmetry employed for this shelxl refinement is uniquely defined
by the following loop, which should always be used as a source of
symmetry information in preference to the above space-group names.
They are only intended as comments.
;
_reflns_odcompleteness_completeness 99.97
_reflns_odcompleteness_iscentric 1
_reflns_odcompleteness_theta 74.33
_olex2_refinement_description
;
1. Fixed Uiso
 At 1.2 times of:
  All C(H) groups, All C(H,H) groups
 At 1.5 times of:
  All C(H,H,H) groups
2. Uiso/Uaniso restraints and constraints
Uanis(C0AA) \\sim Ueq: with sigma of 0.1 and sigma for terminal atoms of 0.2
Uanis(C1AA) \\sim Ueq: with sigma of 0.1 and sigma for terminal atoms of 0.2
3. Others
 Sof(C0AB)=Sof(H0AD)=Sof(H0AE)=Sof(H0AF)=Sof(C1AB)=Sof(H1AE)=Sof(H1AF)=
 Sof(H1AG)=Sof(C2AA)=Sof(H2AB)=Sof(H2AC)=Sof(H2AD)=1-FVAR(1)
 Sof(C0AA)=Sof(H0AA)=Sof(H0AB)=Sof(H0AC)=Sof(C00Y)=Sof(H3AA)=Sof(HH)=Sof(HI)=
 Sof(C1AA)=Sof(H1AB)=Sof(H1AC)=Sof(H1AD)=FVAR(1)
4.a Ternary CH refined with riding coordinates:
 C00G(H00I), C00H(H00J), C00I(H00K), C009(H009)
4.b Secondary CH2 refined with riding coordinates:
 C00A(H00A,H00B), C00C(H00D,H00E), C00F(H00G,H00H)
4.c Aromatic/amide H refined with riding coordinates:
 C00B(H00C), C00E(H00F), C00P(H00Q), C00Q(H00R), C00R(H00S)
4.d X=CH2 refined with riding coordinates:
 C00J(H00L,H00M)
4.e Idealised Me refined as rotating group:
 C0AA(H0AA,H0AB,H0AC), C0AB(H0AD,H0AE,H0AF), C00L(H00N,H00O,H00P), C00S(H00T,
 H00U,H00V), C00T(H00W,H00X,H00Y), C00U(H00Z,H,HA), C00V(H00,HB,HC), C00W(H1AA,
 HD,HE), C00X(H2AA,HF,HG), C00Y(H3AA,HH,HI), C00Z(H4AA,HJ,HK), C1AA(H1AB,H1AC,
 H1AD), C1AB(H1AE,H1AF,H1AG), C2AA(H2AB,H2AC,H2AD)
;
_shelx_shelxl_version_number 2014/7
_olex2_date_sample_data_collection 2016-10-19
_olex2_submission_special_instructions 'No special instructions were received'
_oxdiff_exptl_absorpt_empirical_details
;
Empirical correction (ABSPACK) includes:
- Absorption correction using spherical harmonics
- Frame scaling
;
_oxdiff_exptl_absorpt_empirical_full_max 1.500
_oxdiff_exptl_absorpt_empirical_full_min 0.569

loop_
_space_group_symop_operation_xyz
'x, y, z'
'-x+1/2, -y, z+1/2'
'-x, y+1/2, -z+1/2'
'x+1/2, -y+1/2, -z'

loop_
_atom_site_label
_atom_site_type_symbol
_atom_site_fract_x
_atom_site_fract_y
_atom_site_fract_z
_atom_site_U_iso_or_equiv
_atom_site_adp_type
_atom_site_occupancy
_atom_site_site_symmetry_order
_atom_site_calc_flag
_atom_site_refinement_flags_posn
_atom_site_refinement_flags_adp
_atom_site_refinement_flags_occupancy
_atom_site_disorder_assembly
_atom_site_disorder_group
S001 S 0.48178(5) 0.95289(2) 0.24572(2) 0.01580(10) Uani 1 1 d . . . . .
Si02 Si 0.19356(7) 0.57233(3) 0.44501(2) 0.01826(12) Uani 1 1 d . . . . .
Si03 Si 0.38590(7) 0.78973(3) 0.12353(2) 0.02016(12) Uani 1 1 d . . . . .
O004 O 0.58535(18) 1.00238(8) 0.28021(7) 0.0221(3) Uani 1 1 d . . . . .
O005 O 0.22911(19) 0.63980(8) 0.39585(6) 0.0227(3) Uani 1 1 d . . . . .
O006 O 0.49478(19) 0.95907(8) 0.18380(6) 0.0226(3) Uani 1 1 d . . . . .
O007 O 0.34230(17) 0.81025(8) 0.19302(6) 0.0165(3) Uani 1 1 d . . . . .
C00A C 0.5013(2) 0.65688(11) 0.35648(8) 0.0170(4) Uani 1 1 d . . . . .
H00A H 0.5582 0.6131 0.3741 0.020 Uiso 1 1 calc R . . . .
H00B H 0.5105 0.7029 0.3812 0.020 Uiso 1 1 calc R . . . .
C0AA C 0.3397(11) 0.6251(3) 0.1093(3) 0.0452(19) Uani 0.542(13) 1 d . U P A 1
H0AA H 0.4405 0.6241 0.0895 0.068 Uiso 0.542(13) 1 calc GR . P A 1
H0AB H 0.2742 0.5823 0.0959 0.068 Uiso 0.542(13) 1 calc GR . P A 1
H0AC H 0.3574 0.6195 0.1501 0.068 Uiso 0.542(13) 1 calc GR . P A 1
C0AB C 0.235(2) 0.6379(6) 0.1296(4) 0.081(6) Uani 0.458(13) 1 d . . P A 2
H0AD H 0.3394 0.6166 0.1368 0.122 Uiso 0.458(13) 1 calc GR . P A 2
H0AE H 0.1727 0.6000 0.1083 0.122 Uiso 0.458(13) 1 calc GR . P A 2
H0AF H 0.1829 0.6491 0.1656 0.122 Uiso 0.458(13) 1 calc GR . P A 2
C00B C 0.2548(3) 0.98993(13) 0.32472(9) 0.0226(4) Uani 1 1 d . . . . .
H00C H 0.3397 0.9939 0.3505 0.027 Uiso 1 1 calc R . . . .
C00C C 0.5871(2) 0.84448(11) 0.32748(8) 0.0163(4) Uani 1 1 d . . . . .
H00D H 0.5128 0.8201 0.3543 0.020 Uiso 1 1 calc R . . . .
H00E H 0.6142 0.8962 0.3426 0.020 Uiso 1 1 calc R . . . .
C00D C 0.5053(2) 0.85444(10) 0.26970(8) 0.0149(3) Uani 1 1 d . . . . .
C00E C 0.1580(3) 0.96894(12) 0.22738(10) 0.0230(4) Uani 1 1 d . . . . .
H00F H 0.1782 0.9585 0.1886 0.028 Uiso 1 1 calc R . . . .
C00F C 0.7397(2) 0.79406(11) 0.32452(9) 0.0188(4) Uani 1 1 d . . . . .
H00G H 0.8249 0.8253 0.3076 0.023 Uiso 1 1 calc R . . . .
H00H H 0.7719 0.7801 0.3635 0.023 Uiso 1 1 calc R . . . .
C00G C 0.3260(2) 0.63580(11) 0.34548(8) 0.0164(4) Uani 1 1 d . . . . .
H00I H 0.3201 0.5823 0.3294 0.020 Uiso 1 1 calc R . . . .
C00H C 0.5648(2) 0.67411(10) 0.29556(8) 0.0148(3) Uani 1 1 d . . . . .
H00J H 0.5843 0.6225 0.2778 0.018 Uiso 1 1 calc R . . . .
C00I C 0.4198(2) 0.71088(10) 0.26178(8) 0.0143(3) Uani 1 1 d . . . . .
H00K H 0.4067 0.6787 0.2269 0.017 Uiso 1 1 calc R . . . .
C00J C 0.8309(2) 0.69617(11) 0.25278(10) 0.0222(4) Uani 1 1 d . . . . .
H00L H 0.9235 0.7259 0.2481 0.027 Uiso 1 1 calc R . . . .
H00M H 0.8168 0.6500 0.2316 0.027 Uiso 1 1 calc R . . . .
C00K C 0.7193(2) 0.71945(11) 0.28963(8) 0.0170(4) Uani 1 1 d . . . . .
C00L C 0.1898(3) 0.76862(11) 0.32646(9) 0.0188(4) Uani 1 1 d . . . . .
H00N H 0.0943 0.7536 0.3467 0.028 Uiso 1 1 calc GR . . . .
H00O H 0.1632 0.8056 0.2965 0.028 Uiso 1 1 calc GR . . . .
H00P H 0.2634 0.7927 0.3530 0.028 Uiso 1 1 calc GR . . . .
C00M C 0.2827(2) 0.97425(10) 0.26667(9) 0.0171(4) Uani 1 1 d . . . . .
C00N C 0.2490(4) 0.70944(15) 0.09647(10) 0.0340(6) Uani 1 1 d . . . . .
C00O C 0.0056(3) 0.60925(12) 0.48106(8) 0.0219(4) Uani 1 1 d . . . . .
C00P C -0.0276(3) 0.99429(14) 0.30467(11) 0.0298(5) Uani 1 1 d . . . . .
H00Q H -0.1322 1.0007 0.3174 0.036 Uiso 1 1 calc R . . . .
C00Q C 0.0985(3) 0.99960(14) 0.34367(10) 0.0284(5) Uani 1 1 d . . . . .
H00R H 0.0780 1.0096 0.3825 0.034 Uiso 1 1 calc R . . . .
C00R C 0.0025(3) 0.97952(13) 0.24693(11) 0.0295(5) Uani 1 1 d . . . . .
H00S H -0.0822 0.9766 0.2210 0.035 Uiso 1 1 calc R . . . .
C00S C 0.0341(3) 0.69193(14) 0.50614(10) 0.0324(5) Uani 1 1 d . . . . .
H00T H 0.1151 0.6892 0.5355 0.049 Uiso 1 1 calc GR . . . .
H00U H -0.0635 0.7114 0.5227 0.049 Uiso 1 1 calc GR . . . .
H00V H 0.0685 0.7269 0.4759 0.049 Uiso 1 1 calc GR . . . .
C00T C 0.3632(3) 0.56619(17) 0.49726(11) 0.0364(5) Uani 1 1 d . . . . .
H00W H 0.4588 0.5511 0.4771 0.055 Uiso 1 1 calc GR . . . .
H00X H 0.3392 0.5275 0.5264 0.055 Uiso 1 1 calc GR . . . .
H00Y H 0.3788 0.6168 0.5152 0.055 Uiso 1 1 calc GR . . . .
C00U C -0.0461(3) 0.55274(16) 0.52972(10) 0.0320(5) Uani 1 1 d . . . . .
H00Z H -0.1402 0.5731 0.5482 0.048 Uiso 1 1 calc GR . . . .
H H 0.0386 0.5482 0.5576 0.048 Uiso 1 1 calc GR . . . .
HA H -0.0688 0.5016 0.5137 0.048 Uiso 1 1 calc GR . . . .
C00V C -0.1307(3) 0.61440(15) 0.43667(10) 0.0291(5) Uani 1 1 d . . . . .
H00 H -0.0994 0.6486 0.4056 0.044 Uiso 1 1 calc GR . . . .
HB H -0.2247 0.6352 0.4550 0.044 Uiso 1 1 calc GR . . . .
HC H -0.1530 0.5627 0.4217 0.044 Uiso 1 1 calc GR . . . .
C00W C 0.1616(3) 0.47324(13) 0.41127(10) 0.0307(5) Uani 1 1 d . . . . .
H1AA H 0.0675 0.4747 0.3875 0.046 Uiso 1 1 calc GR . . . .
HD H 0.1482 0.4343 0.4410 0.046 Uiso 1 1 calc GR . . . .
HE H 0.2526 0.4598 0.3880 0.046 Uiso 1 1 calc GR . . . .
C00X C 0.3400(5) 0.88045(16) 0.08057(11) 0.0511(9) Uani 1 1 d . . . . .
H2AA H 0.2275 0.8914 0.0827 0.077 Uiso 1 1 calc GR . . . .
HF H 0.3702 0.8722 0.0410 0.077 Uiso 1 1 calc GR . . . .
HG H 0.3988 0.9244 0.0960 0.077 Uiso 1 1 calc GR . . . .
C00Y C 0.2376(16) 0.7134(7) 0.0314(6) 0.036(2) Uani 0.542(13) 1 d . . P A 1
H3AA H 0.1809 0.7603 0.0204 0.053 Uiso 0.542(13) 1 calc GR . P A 1
HH H 0.1814 0.6678 0.0173 0.053 Uiso 0.542(13) 1 calc GR . P A 1
HI H 0.3432 0.7145 0.0152 0.053 Uiso 0.542(13) 1 calc GR . P A 1
C00Z C 0.5992(4) 0.7638(3) 0.12007(12) 0.0525(8) Uani 1 1 d . . . . .
H4AA H 0.6601 0.8016 0.1418 0.079 Uiso 1 1 calc GR . . . .
HJ H 0.6339 0.7642 0.0805 0.079 Uiso 1 1 calc GR . . . .
HK H 0.6149 0.7121 0.1361 0.079 Uiso 1 1 calc GR . . . .
C1AA C 0.0948(8) 0.7085(4) 0.1252(3) 0.045(2) Uani 0.542(13) 1 d . U P A 1
H1AB H 0.1098 0.6980 0.1656 0.067 Uiso 0.542(13) 1 calc GR . P A 1
H1AC H 0.0290 0.6680 0.1086 0.067 Uiso 0.542(13) 1 calc GR . P A 1
H1AD H 0.0437 0.7589 0.1205 0.067 Uiso 0.542(13) 1 calc GR . P A 1
C1AB C 0.0669(9) 0.7534(9) 0.0967(6) 0.080(4) Uani 0.458(13) 1 d . . P A 2
H1AE H 0.0398 0.7688 0.1354 0.120 Uiso 0.458(13) 1 calc GR . P A 2
H1AF H -0.0119 0.7170 0.0824 0.120 Uiso 0.458(13) 1 calc GR . P A 2
H1AG H 0.0695 0.7993 0.0723 0.120 Uiso 0.458(13) 1 calc GR . P A 2
C2AA C 0.280(2) 0.6925(9) 0.0319(7) 0.048(3) Uani 0.458(13) 1 d . . P A 2
H2AB H 0.2855 0.7414 0.0111 0.072 Uiso 0.458(13) 1 calc GR . P A 2
H2AC H 0.1941 0.6609 0.0168 0.072 Uiso 0.458(13) 1 calc GR . P A 2
H2AD H 0.3789 0.6644 0.0278 0.072 Uiso 0.458(13) 1 calc GR . P A 2
C008 C 0.4311(2) 0.79570(11) 0.24131(8) 0.0144(3) Uani 1 1 d . . . . .
C009 C 0.2670(2) 0.69533(10) 0.29962(8) 0.0150(4) Uani 1 1 d . . . . .
H009 H 0.1869 0.6690 0.2754 0.018 Uiso 1 1 calc R . . . .

loop_
_atom_site_aniso_label
_atom_site_aniso_U_11
_atom_site_aniso_U_22
_atom_site_aniso_U_33
_atom_site_aniso_U_23
_atom_site_aniso_U_13
_atom_site_aniso_U_12
S001 0.0144(2) 0.01008(18) 0.0229(2) 0.00225(15) 0.00035(17) -0.00092(15)
Si02 0.0193(2) 0.0185(2) 0.0171(2) 0.00472(18) 0.0017(2) 0.0008(2)
Si03 0.0232(3) 0.0223(2) 0.0149(2) 0.00427(19) 0.0004(2) -0.0020(2)
O004 0.0175(7) 0.0121(6) 0.0366(8) -0.0006(5) -0.0050(6) -0.0022(5)
O005 0.0270(8) 0.0184(7) 0.0225(7) 0.0049(5) 0.0093(6) 0.0045(6)
O006 0.0281(7) 0.0154(6) 0.0243(7) 0.0051(5) 0.0061(6) -0.0019(6)
O007 0.0184(7) 0.0157(6) 0.0155(6) 0.0026(5) -0.0025(5) -0.0007(5)
C00A 0.0195(9) 0.0136(8) 0.0180(8) 0.0024(6) -0.0018(8) 0.0016(7)
C0AA 0.086(5) 0.021(2) 0.029(3) 0.0010(19) -0.014(3) -0.005(3)
C0AB 0.167(15) 0.042(5) 0.035(4) 0.011(4) -0.039(6) -0.060(7)
C00B 0.0211(10) 0.0237(10) 0.0229(10) 0.0026(8) -0.0027(8) 0.0027(8)
C00C 0.0161(9) 0.0131(8) 0.0196(9) -0.0025(7) -0.0024(7) 0.0006(7)
C00D 0.0140(8) 0.0116(8) 0.0192(8) 0.0017(6) 0.0009(7) 0.0014(7)
C00E 0.0209(10) 0.0211(9) 0.0270(10) -0.0011(7) -0.0039(8) 0.0018(8)
C00F 0.0159(9) 0.0143(8) 0.0264(9) -0.0015(7) -0.0042(7) -0.0007(7)
C00G 0.0184(9) 0.0132(8) 0.0174(9) 0.0007(6) 0.0029(7) 0.0013(7)
C00H 0.0165(9) 0.0099(7) 0.0179(8) 0.0000(6) -0.0003(7) 0.0018(6)
C00I 0.0159(8) 0.0118(8) 0.0153(8) -0.0013(6) -0.0008(7) -0.0009(6)
C00J 0.0173(9) 0.0193(9) 0.0299(10) -0.0016(8) 0.0016(8) 0.0004(7)
C00K 0.0155(9) 0.0145(8) 0.0211(9) 0.0019(7) -0.0027(7) 0.0012(7)
C00L 0.0161(9) 0.0155(8) 0.0247(9) 0.0030(7) 0.0026(8) 0.0018(7)
C00M 0.0156(9) 0.0108(8) 0.0248(9) 0.0030(7) -0.0008(7) 0.0001(7)
C00N 0.0517(15) 0.0309(12) 0.0195(10) -0.0025(9) -0.0013(10) -0.0150(11)
C00O 0.0238(10) 0.0259(10) 0.0160(8) 0.0015(7) 0.0027(8) -0.0003(8)
C00P 0.0171(10) 0.0286(11) 0.0438(13) 0.0013(9) 0.0046(9) 0.0029(8)
C00Q 0.0256(11) 0.0301(11) 0.0295(11) 0.0023(8) 0.0066(9) 0.0054(9)
C00R 0.0170(9) 0.0296(10) 0.0421(12) -0.0023(10) -0.0078(10) 0.0013(8)
C00S 0.0390(14) 0.0298(11) 0.0283(11) -0.0068(9) 0.0073(10) 0.0010(10)
C00T 0.0287(12) 0.0477(14) 0.0328(12) 0.0134(11) -0.0070(10) -0.0003(11)
C00U 0.0352(13) 0.0387(12) 0.0222(10) 0.0061(9) 0.0085(9) -0.0033(10)
C00V 0.0223(10) 0.0371(12) 0.0278(11) 0.0024(9) 0.0000(9) 0.0031(9)
C00W 0.0408(14) 0.0205(10) 0.0308(11) 0.0011(8) 0.0098(10) -0.0015(9)
C00X 0.101(3) 0.0288(12) 0.0230(11) 0.0087(9) -0.0155(14) -0.0105(15)
C00Y 0.058(6) 0.029(5) 0.020(3) 0.000(3) -0.008(3) 0.001(3)
C00Z 0.0318(14) 0.098(3) 0.0281(12) 0.0018(14) 0.0083(11) 0.0140(15)
C1AA 0.035(3) 0.057(4) 0.043(3) -0.014(3) 0.001(2) -0.023(3)
C1AB 0.027(4) 0.134(11) 0.079(7) -0.027(8) -0.021(4) -0.010(5)
C2AA 0.082(11) 0.041(8) 0.022(3) -0.004(5) -0.014(6) -0.007(5)
C008 0.0139(8) 0.0153(8) 0.0141(8) 0.0018(7) 0.0017(7) 0.0006(6)
C009 0.0147(8) 0.0121(8) 0.0182(8) 0.0014(6) -0.0004(7) -0.0004(6)

loop_
_atom_type_symbol
_atom_type_description
_atom_type_scat_dispersion_real
_atom_type_scat_dispersion_imag
_atom_type_scat_source
C C 0.0181 0.0091 'International Tables Vol C Tables 4.2.6.8 and 6.1.1.4'
H H 0.0000 0.0000 'International Tables Vol C Tables 4.2.6.8 and 6.1.1.4'
O O 0.0492 0.0322 'International Tables Vol C Tables 4.2.6.8 and 6.1.1.4'
S S 0.3331 0.5567 'International Tables Vol C Tables 4.2.6.8 and 6.1.1.4'
Si Si 0.2541 0.3302 'International Tables Vol C Tables 4.2.6.8 and 6.1.1.4'

loop_
_geom_angle_atom_site_label_1
_geom_angle_atom_site_label_2
_geom_angle_atom_site_label_3
_geom_angle
_geom_angle_site_symmetry_1
_geom_angle_site_symmetry_3
_geom_angle_publ_flag
O004 S001 C00D 107.85(9) . . ?
O004 S001 C00M 107.07(9) . . ?
O006 S001 O004 117.51(9) . . ?
O006 S001 C00D 111.86(8) . . ?
O006 S001 C00M 109.17(9) . . ?
C00D S001 C00M 102.20(9) . . ?
O005 Si02 C00O 103.13(8) . . ?
O005 Si02 C00T 110.52(10) . . ?
O005 Si02 C00W 111.18(9) . . ?
C00T Si02 C00O 111.42(11) . . ?
C00T Si02 C00W 109.22(13) . . ?
C00W Si02 C00O 111.29(11) . . ?
O007 Si03 C00N 109.54(9) . . ?
O007 Si03 C00X 107.07(11) . . ?
O007 Si03 C00Z 107.49(11) . . ?
C00X Si03 C00N 106.93(13) . . ?
C00Z Si03 C00N 113.77(16) . . ?
C00Z Si03 C00X 111.84(18) . . ?
C00G O005 Si02 129.75(12) . . ?
C008 O007 Si03 128.81(13) . . ?
H00A C00A H00B 109.1 . . ?
C00G C00A H00A 111.2 . . ?
C00G C00A H00B 111.2 . . ?
C00G C00A C00H 102.87(15) . . ?
C00H C00A H00A 111.2 . . ?
C00H C00A H00B 111.2 . . ?
H0AA C0AA H0AB 109.5 . . ?
H0AA C0AA H0AC 109.5 . . ?
H0AB C0AA H0AC 109.5 . . ?
C00N C0AA H0AA 109.5 . . ?
C00N C0AA H0AB 109.5 . . ?
C00N C0AA H0AC 109.5 . . ?
H0AD C0AB H0AE 109.5 . . ?
H0AD C0AB H0AF 109.5 . . ?
H0AE C0AB H0AF 109.5 . . ?
C00N C0AB H0AD 109.5 . . ?
C00N C0AB H0AE 109.5 . . ?
C00N C0AB H0AF 109.5 . . ?
C00M C00B H00C 120.5 . . ?
C00Q C00B H00C 120.5 . . ?
C00Q C00B C00M 119.1(2) . . ?
H00D C00C H00E 107.7 . . ?
C00D C00C H00D 108.9 . . ?
C00D C00C H00E 108.9 . . ?
C00D C00C C00F 113.47(16) . . ?
C00F C00C H00D 108.9 . . ?
C00F C00C H00E 108.9 . . ?
C00C C00D S001 115.69(13) . . ?
C008 C00D S001 119.53(14) . . ?
C008 C00D C00C 123.98(16) . . ?
C00M C00E H00F 120.6 . . ?
C00M C00E C00R 118.8(2) . . ?
C00R C00E H00F 120.6 . . ?
C00C C00F H00G 108.9 . . ?
C00C C00F H00H 108.9 . . ?
H00G C00F H00H 107.7 . . ?
C00K C00F C00C 113.25(16) . . ?
C00K C00F H00G 108.9 . . ?
C00K C00F H00H 108.9 . . ?
O005 C00G C00A 113.48(16) . . ?
O005 C00G H00I 109.1 . . ?
O005 C00G C009 110.51(15) . . ?
C00A C00G H00I 109.1 . . ?
C00A C00G C009 105.57(15) . . ?
C009 C00G H00I 109.1 . . ?
C00A C00H H00J 105.9 . . ?
C00A C00H C00I 105.41(15) . . ?
C00I C00H H00J 105.9 . . ?
C00K C00H C00A 118.44(16) . . ?
C00K C00H H00J 105.9 . . ?
C00K C00H C00I 114.45(15) . . ?
C00H C00I H00K 106.0 . . ?
C008 C00I C00H 118.86(15) . . ?
C008 C00I H00K 106.0 . . ?
C008 C00I C009 112.58(15) . . ?
C009 C00I C00H 106.49(14) . . ?
C009 C00I H00K 106.0 . . ?
H00L C00J H00M 120.0 . . ?
C00K C00J H00L 120.0 . . ?
C00K C00J H00M 120.0 . . ?
C00F C00K C00H 118.31(17) . . ?
C00J C00K C00F 120.92(18) . . ?
C00J C00K C00H 120.70(17) . . ?
H00N C00L H00O 109.5 . . ?
H00N C00L H00P 109.5 . . ?
H00O C00L H00P 109.5 . . ?
C009 C00L H00N 109.5 . . ?
C009 C00L H00O 109.5 . . ?
C009 C00L H00P 109.5 . . ?
C00B C00M S001 117.50(16) . . ?
C00E C00M S001 120.94(16) . . ?
C00E C00M C00B 121.3(2) . . ?
C0AA C00N Si03 106.6(3) . . ?
C0AB C00N Si03 118.7(4) . . ?
C0AB C00N C1AB 107.1(8) . . ?
C0AB C00N C2AA 111.8(7) . . ?
C00Y C00N Si03 109.7(6) . . ?
C00Y C00N C0AA 104.3(4) . . ?
C1AA C00N Si03 113.3(3) . . ?
C1AA C00N C0AA 108.5(4) . . ?
C1AA C00N C00Y 113.7(6) . . ?
C1AB C00N Si03 103.2(4) . . ?
C2AA C00N Si03 110.8(7) . . ?
C2AA C00N C1AB 103.6(6) . . ?
C00S C00O Si02 109.91(16) . . ?
C00S C00O C00U 109.49(18) . . ?
C00S C00O C00V 108.43(19) . . ?
C00U C00O Si02 110.58(16) . . ?
C00V C00O Si02 109.95(14) . . ?
C00V C00O C00U 108.42(19) . . ?
C00Q C00P H00Q 120.0 . . ?
C00R C00P H00Q 120.0 . . ?
C00R C00P C00Q 120.1(2) . . ?
C00B C00Q C00P 120.1(2) . . ?
C00B C00Q H00R 120.0 . . ?
C00P C00Q H00R 120.0 . . ?
C00E C00R H00S 119.7 . . ?
C00P C00R C00E 120.6(2) . . ?
C00P C00R H00S 119.7 . . ?
C00O C00S H00T 109.5 . . ?
C00O C00S H00U 109.5 . . ?
C00O C00S H00V 109.5 . . ?
H00T C00S H00U 109.5 . . ?
H00T C00S H00V 109.5 . . ?
H00U C00S H00V 109.5 . . ?
Si02 C00T H00W 109.5 . . ?
Si02 C00T H00X 109.5 . . ?
Si02 C00T H00Y 109.5 . . ?
H00W C00T H00X 109.5 . . ?
H00W C00T H00Y 109.5 . . ?
H00X C00T H00Y 109.5 . . ?
C00O C00U H00Z 109.5 . . ?
C00O C00U H 109.5 . . ?
C00O C00U HA 109.5 . . ?
H00Z C00U H 109.5 . . ?
H00Z C00U HA 109.5 . . ?
H C00U HA 109.5 . . ?
C00O C00V H00 109.5 . . ?
C00O C00V HB 109.5 . . ?
C00O C00V HC 109.5 . . ?
H00 C00V HB 109.5 . . ?
H00 C00V HC 109.5 . . ?
HB C00V HC 109.5 . . ?
Si02 C00W H1AA 109.5 . . ?
Si02 C00W HD 109.5 . . ?
Si02 C00W HE 109.5 . . ?
H1AA C00W HD 109.5 . . ?
H1AA C00W HE 109.5 . . ?
HD C00W HE 109.5 . . ?
Si03 C00X H2AA 109.5 . . ?
Si03 C00X HF 109.5 . . ?
Si03 C00X HG 109.5 . . ?
H2AA C00X HF 109.5 . . ?
H2AA C00X HG 109.5 . . ?
HF C00X HG 109.5 . . ?
C00N C00Y H3AA 109.5 . . ?
C00N C00Y HH 109.5 . . ?
C00N C00Y HI 109.5 . . ?
H3AA C00Y HH 109.5 . . ?
H3AA C00Y HI 109.5 . . ?
HH C00Y HI 109.5 . . ?
Si03 C00Z H4AA 109.5 . . ?
Si03 C00Z HJ 109.5 . . ?
Si03 C00Z HK 109.5 . . ?
H4AA C00Z HJ 109.5 . . ?
H4AA C00Z HK 109.5 . . ?
HJ C00Z HK 109.5 . . ?
C00N C1AA H1AB 109.5 . . ?
C00N C1AA H1AC 109.5 . . ?
C00N C1AA H1AD 109.5 . . ?
H1AB C1AA H1AC 109.5 . . ?
H1AB C1AA H1AD 109.5 . . ?
H1AC C1AA H1AD 109.5 . . ?
C00N C1AB H1AE 109.5 . . ?
C00N C1AB H1AF 109.5 . . ?
C00N C1AB H1AG 109.5 . . ?
H1AE C1AB H1AF 109.5 . . ?
H1AE C1AB H1AG 109.5 . . ?
H1AF C1AB H1AG 109.5 . . ?
C00N C2AA H2AB 109.5 . . ?
C00N C2AA H2AC 109.5 . . ?
C00N C2AA H2AD 109.5 . . ?
H2AB C2AA H2AC 109.5 . . ?
H2AB C2AA H2AD 109.5 . . ?
H2AC C2AA H2AD 109.5 . . ?
O007 C008 C00I 113.15(15) . . ?
C00D C008 O007 121.22(16) . . ?
C00D C008 C00I 125.28(16) . . ?
C00G C009 C00I 103.44(14) . . ?
C00G C009 H009 108.3 . . ?
C00I C009 H009 108.3 . . ?
C00L C009 C00G 112.64(15) . . ?
C00L C009 C00I 115.68(15) . . ?
C00L C009 H009 108.3 . . ?

loop_
_geom_bond_atom_site_label_1
_geom_bond_atom_site_label_2
_geom_bond_distance
_geom_bond_site_symmetry_2
_geom_bond_publ_flag
S001 O004 1.4452(15) . ?
S001 O006 1.4407(15) . ?
S001 C00D 1.7677(18) . ?
S001 C00M 1.771(2) . ?
Si02 O005 1.6393(14) . ?
Si02 C00O 1.886(2) . ?
Si02 C00T 1.867(3) . ?
Si02 C00W 1.869(2) . ?
Si03 O007 1.6850(14) . ?
Si03 C00N 1.884(2) . ?
Si03 C00X 1.869(3) . ?
Si03 C00Z 1.838(3) . ?
O005 C00G 1.421(2) . ?
O007 C008 1.364(2) . ?
C00A H00A 0.9700 . ?
C00A H00B 0.9700 . ?
C00A C00G 1.530(3) . ?
C00A C00H 1.534(3) . ?
C0AA H0AA 0.9600 . ?
C0AA H0AB 0.9600 . ?
C0AA H0AC 0.9600 . ?
C0AA C00N 1.645(7) . ?
C0AB H0AD 0.9600 . ?
C0AB H0AE 0.9600 . ?
C0AB H0AF 0.9600 . ?
C0AB C00N 1.439(8) . ?
C00B H00C 0.9300 . ?
C00B C00M 1.389(3) . ?
C00B C00Q 1.388(3) . ?
C00C H00D 0.9700 . ?
C00C H00E 0.9700 . ?
C00C C00D 1.511(3) . ?
C00C C00F 1.537(3) . ?
C00D C008 1.344(3) . ?
C00E H00F 0.9300 . ?
C00E C00M 1.386(3) . ?
C00E C00R 1.388(3) . ?
C00F H00G 0.9700 . ?
C00F H00H 0.9700 . ?
C00F C00K 1.509(3) . ?
C00G H00I 0.9800 . ?
C00G C009 1.544(2) . ?
C00H H00J 0.9800 . ?
C00H C00I 1.571(3) . ?
C00H C00K 1.509(3) . ?
C00I H00K 0.9800 . ?
C00I C008 1.515(2) . ?
C00I C009 1.571(2) . ?
C00J H00L 0.9300 . ?
C00J H00M 0.9300 . ?
C00J C00K 1.324(3) . ?
C00L H00N 0.9600 . ?
C00L H00O 0.9600 . ?
C00L H00P 0.9600 . ?
C00L C009 1.530(3) . ?
C00N C00Y 1.510(14) . ?
C00N C1AA 1.451(6) . ?
C00N C1AB 1.695(11) . ?
C00N C2AA 1.542(17) . ?
C00O C00S 1.534(3) . ?
C00O C00U 1.540(3) . ?
C00O C00V 1.537(3) . ?
C00P H00Q 0.9300 . ?
C00P C00Q 1.390(4) . ?
C00P C00R 1.382(4) . ?
C00Q H00R 0.9300 . ?
C00R H00S 0.9300 . ?
C00S H00T 0.9600 . ?
C00S H00U 0.9600 . ?
C00S H00V 0.9600 . ?
C00T H00W 0.9600 . ?
C00T H00X 0.9600 . ?
C00T H00Y 0.9600 . ?
C00U H00Z 0.9600 . ?
C00U H 0.9600 . ?
C00U HA 0.9600 . ?
C00V H00 0.9600 . ?
C00V HB 0.9600 . ?
C00V HC 0.9600 . ?
C00W H1AA 0.9600 . ?
C00W HD 0.9600 . ?
C00W HE 0.9600 . ?
C00X H2AA 0.9600 . ?
C00X HF 0.9600 . ?
C00X HG 0.9600 . ?
C00Y H3AA 0.9600 . ?
C00Y HH 0.9600 . ?
C00Y HI 0.9600 . ?
C00Z H4AA 0.9600 . ?
C00Z HJ 0.9600 . ?
C00Z HK 0.9600 . ?
C1AA H1AB 0.9600 . ?
C1AA H1AC 0.9600 . ?
C1AA H1AD 0.9600 . ?
C1AB H1AE 0.9600 . ?
C1AB H1AF 0.9600 . ?
C1AB H1AG 0.9600 . ?
C2AA H2AB 0.9600 . ?
C2AA H2AC 0.9600 . ?
C2AA H2AD 0.9600 . ?
C009 H009 0.9800 . ?

loop_
_geom_torsion_atom_site_label_1
_geom_torsion_atom_site_label_2
_geom_torsion_atom_site_label_3
_geom_torsion_atom_site_label_4
_geom_torsion
_geom_torsion_site_symmetry_1
_geom_torsion_site_symmetry_2
_geom_torsion_site_symmetry_3
_geom_torsion_site_symmetry_4
_geom_torsion_publ_flag
S001 C00D C008 O007 2.3(3) . . . . ?
S001 C00D C008 C00I -170.31(14) . . . . ?
Si02 O005 C00G C00A -87.2(2) . . . . ?
Si02 O005 C00G C009 154.41(14) . . . . ?
Si03 O007 C008 C00D 106.97(19) . . . . ?
Si03 O007 C008 C00I -79.55(19) . . . . ?
O004 S001 C00D C00C 15.21(17) . . . . ?
O004 S001 C00D C008 -174.66(16) . . . . ?
O004 S001 C00M C00B -36.73(18) . . . . ?
O004 S001 C00M C00E 148.56(16) . . . . ?
O005 Si02 C00O C00S -58.48(16) . . . . ?
O005 Si02 C00O C00U -179.49(16) . . . . ?
O005 Si02 C00O C00V 60.81(16) . . . . ?
O005 C00G C009 C00I 155.86(15) . . . . ?
O005 C00G C009 C00L 30.2(2) . . . . ?
O006 S001 C00D C00C 145.90(14) . . . . ?
O006 S001 C00D C008 -43.97(19) . . . . ?
O006 S001 C00M C00B -164.92(15) . . . . ?
O006 S001 C00M C00E 20.37(18) . . . . ?
O007 Si03 C00N C0AA -90.7(4) . . . . ?
O007 Si03 C00N C0AB -51.6(10) . . . . ?
O007 Si03 C00N C00Y 156.9(4) . . . . ?
O007 Si03 C00N C1AA 28.6(4) . . . . ?
O007 Si03 C00N C1AB 66.6(6) . . . . ?
O007 Si03 C00N C2AA 176.9(6) . . . . ?
C00A C00G C009 C00I 32.78(18) . . . . ?
C00A C00G C009 C00L -92.84(18) . . . . ?
C00A C00H C00I C008 115.30(17) . . . . ?
C00A C00H C00I C009 -13.04(18) . . . . ?
C00A C00H C00K C00F -47.9(2) . . . . ?
C00A C00H C00K C00J 135.1(2) . . . . ?
C00C C00D C008 O007 171.60(17) . . . . ?
C00C C00D C008 C00I -1.0(3) . . . . ?
C00C C00F C00K C00H -40.0(2) . . . . ?
C00C C00F C00K C00J 137.0(2) . . . . ?
C00D S001 C00M C00B 76.50(17) . . . . ?
C00D S001 C00M C00E -98.21(17) . . . . ?
C00D C00C C00F C00K -45.7(2) . . . . ?
C00F C00C C00D S001 -121.31(15) . . . . ?
C00F C00C C00D C008 69.1(2) . . . . ?
C00G C00A C00H C00I 32.92(17) . . . . ?
C00G C00A C00H C00K 162.53(15) . . . . ?
C00H C00A C00G O005 -162.55(14) . . . . ?
C00H C00A C00G C009 -41.38(17) . . . . ?
C00H C00I C008 O007 151.76(16) . . . . ?
C00H C00I C008 C00D -35.1(3) . . . . ?
C00H C00I C009 C00G -11.80(18) . . . . ?
C00H C00I C009 C00L 111.85(17) . . . . ?
C00I C00H C00K C00F 77.4(2) . . . . ?
C00I C00H C00K C00J -99.6(2) . . . . ?
C00K C00H C00I C008 -16.6(2) . . . . ?
C00K C00H C00I C009 -144.95(15) . . . . ?
C00M S001 C00D C00C -97.44(15) . . . . ?
C00M S001 C00D C008 72.69(17) . . . . ?
C00M C00B C00Q C00P -0.6(3) . . . . ?
C00M C00E C00R C00P -0.7(3) . . . . ?
C00N Si03 O007 C008 111.00(17) . . . . ?
C00O Si02 O005 C00G -161.09(18) . . . . ?
C00Q C00B C00M S001 -174.01(16) . . . . ?
C00Q C00B C00M C00E 0.7(3) . . . . ?
C00Q C00P C00R C00E 0.7(4) . . . . ?
C00R C00E C00M S001 174.45(16) . . . . ?
C00R C00E C00M C00B -0.1(3) . . . . ?
C00R C00P C00Q C00B -0.1(3) . . . . ?
C00T Si02 O005 C00G 79.7(2) . . . . ?
C00T Si02 C00O C00S 60.08(18) . . . . ?
C00T Si02 C00O C00U -60.93(19) . . . . ?
C00T Si02 C00O C00V 179.37(16) . . . . ?
C00W Si02 O005 C00G -41.7(2) . . . . ?
C00W Si02 C00O C00S -177.76(15) . . . . ?
C00W Si02 C00O C00U 61.24(18) . . . . ?
C00W Si02 C00O C00V -58.46(18) . . . . ?
C00X Si03 O007 C008 -133.39(19) . . . . ?
C00X Si03 C00N C0AA 153.6(4) . . . . ?
C00X Si03 C00N C0AB -167.3(9) . . . . ?
C00X Si03 C00N C00Y 41.2(5) . . . . ?
C00X Si03 C00N C1AA -87.1(4) . . . . ?
C00X Si03 C00N C1AB -49.1(6) . . . . ?
C00X Si03 C00N C2AA 61.2(6) . . . . ?
C00Z Si03 O007 C008 -13.1(2) . . . . ?
C00Z Si03 C00N C0AA 29.6(4) . . . . ?
C00Z Si03 C00N C0AB 68.7(10) . . . . ?
C00Z Si03 C00N C00Y -82.8(5) . . . . ?
C00Z Si03 C00N C1AA 148.9(4) . . . . ?
C00Z Si03 C00N C1AB -173.1(6) . . . . ?
C00Z Si03 C00N C2AA -62.8(6) . . . . ?
C008 C00I C009 C00G -143.72(15) . . . . ?
C008 C00I C009 C00L -20.1(2) . . . . ?
C009 C00I C008 O007 -82.78(19) . . . . ?
C009 C00I C008 C00D 90.4(2) . . . . ?
